data_7236255
loop_
_publ_author_name
'Hosseini-Bab-Anari, Elham'
'Boschin, Andrea'
'Mandai, Toshihiko'
'Masu, Hyuma'
'Moth-Poulsen, Kasper'
'Johansson, Patrik'

_publ_section_title
;
 Fluorine-free salts for aqueous lithium-ion and sodium-ion battery
 electrolytes
;
_journal_issue 88
_journal_name_full 'RSC Advances'
_journal_page_first 85194
_journal_paper_doi 10.1039/C6RA19623C
_journal_volume 6
_journal_year 2016
_chemical_formula_sum 'C10 H22 N Na O7 S2'
_chemical_formula_weight 355.39
_chemical_name_common NaMM4411
_space_group_crystal_system monoclinic
_space_group_IT_number 15
_space_group_name_Hall '-C 2yc'
_space_group_name_H-M_alt 'C 1 2/c 1'
_atom_sites_solution_hydrogens geom
_audit_update_record
;
2016-07-12 deposited with the CCDC.
2016-08-30 downloaded from the CCDC.
;
_cell_angle_alpha 90
_cell_angle_beta 104.1423(6)
_cell_angle_gamma 90
_cell_formula_units_Z 8
_cell_length_a 29.6781(16)
_cell_length_b 10.9086(6)
_cell_length_c 9.8067(5)
_cell_measurement_reflns_used 3446
_cell_measurement_temperature 173
_cell_measurement_theta_max 27.5728
_cell_measurement_theta_min 2.7991
_cell_volume 3078.7(3)
_computing_cell_refinement 'SAINT V8.34A (Bruker AXS Inc., 2013)'
_computing_data_collection 'APEX2 (Bruker AXS, 2006)'
_computing_data_reduction 'SAINT V8.34A (Bruker AXS Inc., 2013)'
_computing_molecular_graphics 'XSHEL (Bruker AXS,2002)'
_computing_publication_material 'XCIF (Bruker AXS, 2001)'
_computing_structure_refinement 'SHELXL-2013 (Sheldrick, 2013)'
_computing_structure_solution 'SHELXS-97 (Sheldrick, 1997)'
_diffrn_ambient_temperature 173
_diffrn_detector_area_resol_mean 8.3333
_diffrn_measured_fraction_theta_full 0.998
_diffrn_measured_fraction_theta_max 0.982
_diffrn_measurement_device_type 'Bruker APEXII CCD area detector'
_diffrn_measurement_method 'Phi and Omega scans'
_diffrn_radiation_monochromator graphite
_diffrn_radiation_type MoK\a
_diffrn_radiation_wavelength 0.71073
_diffrn_reflns_av_R_equivalents 0.0220
_diffrn_reflns_av_unetI/netI 0.0293
_diffrn_reflns_limit_h_max 37
_diffrn_reflns_limit_h_min -38
_diffrn_reflns_limit_k_max 14
_diffrn_reflns_limit_k_min -9
_diffrn_reflns_limit_l_max 12
_diffrn_reflns_limit_l_min -10
_diffrn_reflns_number 8673
_diffrn_reflns_theta_full 25.000
_diffrn_reflns_theta_max 27.588
_diffrn_reflns_theta_min 1.415
_diffrn_source 'fine-focus sealed tube'
_exptl_absorpt_coefficient_mu 0.404
_exptl_absorpt_correction_T_max 0.92
_exptl_absorpt_correction_T_min 0.86
_exptl_absorpt_correction_type empirical
_exptl_absorpt_process_details 'SADABS (Sheldrick 1996)'
_exptl_crystal_colour colourless
_exptl_crystal_density_diffrn 1.534
_exptl_crystal_density_method 'not measured'
_exptl_crystal_description prismatic
_exptl_crystal_F_000 1504
_exptl_crystal_size_max 0.380
_exptl_crystal_size_mid 0.250
_exptl_crystal_size_min 0.200
_refine_diff_density_max 0.563
_refine_diff_density_min -0.379
_refine_ls_extinction_method none
_refine_ls_goodness_of_fit_ref 1.051
_refine_ls_hydrogen_treatment constr
_refine_ls_matrix_type full
_refine_ls_number_parameters 192
_refine_ls_number_reflns 3515
_refine_ls_number_restraints 0
_refine_ls_restrained_S_all 1.051
_refine_ls_R_factor_all 0.0462
_refine_ls_R_factor_gt 0.0359
_refine_ls_shift/su_max 0.000
_refine_ls_shift/su_mean 0.000
_refine_ls_structure_factor_coef Fsqd
_refine_ls_weighting_details 'w=1/[\s^2^(Fo^2^)+(0.1000P)^2^+0.2205P] where P=(Fo^2^+2Fc^2^)/3'
_refine_ls_weighting_scheme calc
_refine_ls_wR_factor_gt 0.1228
_refine_ls_wR_factor_ref 0.1398
_reflns_number_gt 2969
_reflns_number_total 3515
_reflns_threshold_expression 'I > 2\s(I)'
_cod_data_source_file c6ra19623c2.cif
_cod_data_source_block I
_cod_database_code 7236255

loop_
_space_group_symop_operation_xyz
'x, y, z'
'-x, y, -z+1/2'
'x+1/2, y+1/2, z'
'-x+1/2, y+1/2, -z+1/2'
'-x, -y, -z'
'x, -y, z-1/2'
'-x+1/2, -y+1/2, -z'
'x+1/2, -y+1/2, z-1/2'

loop_
_atom_site_type_symbol
_atom_site_label
_atom_site_fract_x
_atom_site_fract_y
_atom_site_fract_z
_atom_site_U_iso_or_equiv
_atom_site_adp_type
_atom_site_calc_flag
_atom_site_refinement_flags_adp
_atom_site_refinement_flags_posn
_atom_site_occupancy
C C1 0.44837(7) 0.40586(19) 0.3638(2) 0.0162(4) Uani d . . 1
H H1A 0.4502 0.4937 0.3853 0.024 Uiso calc U R 1
H H1B 0.4367 0.3941 0.2623 0.024 Uiso calc U R 1
H H1C 0.4794 0.3693 0.3947 0.024 Uiso calc U R 1
C C2 0.43876(8) 0.3426(2) 0.5938(2) 0.0213(5) Uani d . . 1
H H2A 0.468 0.2968 0.6098 0.032 Uiso calc U R 1
H H2B 0.418 0.3027 0.644 0.032 Uiso calc U R 1
H H2C 0.4451 0.4267 0.6285 0.032 Uiso calc U R 1
C C3 0.37138(7) 0.41929(19) 0.4221(2) 0.0144(4) Uani d . . 1
H H3A 0.3498 0.3721 0.4645 0.017 Uiso calc U R 1
H H3B 0.3789 0.4961 0.4766 0.017 Uiso calc U R 1
C C4 0.34608(7) 0.45255(19) 0.2724(2) 0.0158(4) Uani d . . 1
H H4A 0.3375 0.3773 0.2156 0.019 Uiso calc U R 1
H H4B 0.3664 0.5031 0.2284 0.019 Uiso calc U R 1
C C5 0.30224(7) 0.52465(19) 0.2785(2) 0.0145(4) Uani d . . 1
H H5A 0.2836 0.4762 0.3302 0.017 Uiso calc U R 1
H H5B 0.3113 0.6022 0.3304 0.017 Uiso calc U R 1
C C6 0.27287(7) 0.55322(19) 0.1312(2) 0.0158(4) Uani d . . 1
H H6A 0.2655 0.4756 0.0782 0.019 Uiso calc U R 1
H H6B 0.2913 0.6046 0.0816 0.019 Uiso calc U R 1
C C7 0.40393(7) 0.21546(18) 0.3872(2) 0.0154(4) Uani d . . 1
H H7A 0.3826 0.2194 0.2924 0.019 Uiso calc U R 1
H H7B 0.3871 0.175 0.4504 0.019 Uiso calc U R 1
C C8 0.44566(7) 0.13635(18) 0.3796(2) 0.0170(4) Uani d . . 1
H H8A 0.4692 0.1403 0.4706 0.02 Uiso calc U R 1
H H8B 0.46 0.1688 0.3058 0.02 Uiso calc U R 1
C C9 0.43123(7) 0.00246(19) 0.3463(2) 0.0174(4) Uani d . . 1
H H9A 0.4036 0.0006 0.2657 0.021 Uiso calc U R 1
H H9B 0.4567 -0.041 0.3176 0.021 Uiso calc U R 1
C C10 0.41993(7) -0.06559(19) 0.4697(2) 0.0169(4) Uani d . . 1
H H10A 0.3911 -0.0312 0.4883 0.02 Uiso calc U R 1
H H10B 0.4454 -0.0527 0.5548 0.02 Uiso calc U R 1
N N1 0.41604(5) 0.34530(16) 0.43929(17) 0.0117(3) Uani d . . 1
Na Na1 0.19709(3) 0.35041(8) 0.24870(9) 0.0206(2) Uani d . . 1
O O1 0.23276(5) 0.75079(14) 0.19290(18) 0.0240(4) Uani d . . 1
O O2 0.19337(5) 0.63672(17) -0.01431(16) 0.0268(4) Uani d . . 1
O O3 0.19666(5) 0.55770(14) 0.21893(16) 0.0194(3) Uani d . . 1
O O4 0.39958(7) -0.27767(16) 0.55923(18) 0.0340(5) Uani d . . 1
O O5 0.45608(5) -0.27324(15) 0.41869(19) 0.0267(4) Uani d . . 1
O O6 0.37522(5) -0.23672(14) 0.30897(15) 0.0182(3) Uani d . . 1
O O7 0.20406(9) 0.3136(2) -0.0033(2) 0.0510(6) Uani d . . 1
S S1 0.22003(2) 0.63060(5) 0.13140(5) 0.01327(16) Uani d . . 1
S S2 0.41238(2) -0.22596(5) 0.43669(5) 0.01441(16) Uani d . . 1

loop_
_atom_site_aniso_label
_atom_site_aniso_U_11
_atom_site_aniso_U_22
_atom_site_aniso_U_33
_atom_site_aniso_U_12
_atom_site_aniso_U_13
_atom_site_aniso_U_23
C1 0.0139(9) 0.0134(10) 0.0222(10) -0.0022(8) 0.0062(8) 0.0005(8)
C2 0.0242(11) 0.0277(12) 0.0108(10) 0.0081(9) 0.0019(8) -0.0006(9)
C3 0.0123(9) 0.0146(10) 0.0169(10) 0.0045(7) 0.0048(7) 0.0004(8)
C4 0.0127(9) 0.0174(11) 0.0175(10) 0.0046(7) 0.0039(8) 0.0034(8)
C5 0.0133(9) 0.0126(10) 0.0175(10) 0.0016(7) 0.0036(7) 0.0019(8)
C6 0.0142(9) 0.0194(11) 0.0148(10) 0.0051(8) 0.0056(8) 0.0012(8)
C7 0.0145(9) 0.0087(10) 0.0219(10) -0.0003(7) 0.0023(8) 0.0008(8)
C8 0.0165(10) 0.0120(10) 0.0235(11) 0.0004(8) 0.0067(8) 0.0003(8)
C9 0.0217(10) 0.0118(10) 0.0197(10) 0.0009(8) 0.0067(8) 0.0009(8)
C10 0.0229(10) 0.0119(10) 0.0156(10) 0.0010(8) 0.0041(8) -0.0013(8)
N1 0.0104(7) 0.0124(8) 0.0121(8) 0.0011(6) 0.0024(6) 0.0005(6)
Na1 0.0158(4) 0.0185(5) 0.0259(5) -0.0013(3) 0.0021(4) 0.0041(4)
O1 0.0200(8) 0.0140(8) 0.0376(10) -0.0006(6) 0.0062(7) -0.0039(7)
O2 0.0191(8) 0.0423(11) 0.0169(8) 0.0083(7) -0.0001(6) 0.0054(7)
O3 0.0185(7) 0.0175(8) 0.0248(8) 0.0008(6) 0.0105(6) 0.0032(6)
O4 0.0614(13) 0.0228(10) 0.0193(9) -0.0103(8) 0.0126(8) 0.0056(7)
O5 0.0163(8) 0.0197(8) 0.0391(10) 0.0067(6) -0.0030(7) -0.0070(7)
O6 0.0145(7) 0.0201(8) 0.0178(8) 0.0010(6) -0.0005(6) -0.0038(6)
O7 0.0898(17) 0.0368(12) 0.0351(11) -0.0201(12) 0.0323(11) -0.0094(10)
S1 0.0114(3) 0.0133(3) 0.0151(3) 0.00224(17) 0.00301(19) 0.00210(18)
S2 0.0183(3) 0.0104(3) 0.0130(3) -0.00023(18) 0.0010(2) 0.00095(18)

loop_
_atom_type_symbol
_atom_type_description
_atom_type_scat_dispersion_real
_atom_type_scat_dispersion_imag
_atom_type_scat_source
C C 0.0033 0.0016 'International Tables Vol C Tables 4.2.6.8 and 6.1.1.4'
H H 0.0000 0.0000 'International Tables Vol C Tables 4.2.6.8 and 6.1.1.4'
N N 0.0061 0.0033 'International Tables Vol C Tables 4.2.6.8 and 6.1.1.4'
O O 0.0106 0.0060 'International Tables Vol C Tables 4.2.6.8 and 6.1.1.4'
Na Na 0.0362 0.0249 'International Tables Vol C Tables 4.2.6.8 and 6.1.1.4'
S S 0.1246 0.1234 'International Tables Vol C Tables 4.2.6.8 and 6.1.1.4'

loop_
_geom_angle_atom_site_label_1
_geom_angle_atom_site_label_2
_geom_angle_atom_site_label_3
_geom_angle_site_symmetry_1
_geom_angle_site_symmetry_3
_geom_angle
N1 C1 H1A . . 109.5
N1 C1 H1B . . 109.5
H1A C1 H1B . . 109.5
N1 C1 H1C . . 109.5
H1A C1 H1C . . 109.5
H1B C1 H1C . . 109.5
N1 C2 H2A . . 109.5
N1 C2 H2B . . 109.5
H2A C2 H2B . . 109.5
N1 C2 H2C . . 109.5
H2A C2 H2C . . 109.5
H2B C2 H2C . . 109.5
C4 C3 N1 . . 116.35(16)
C4 C3 H3A . . 108.2
N1 C3 H3A . . 108.2
C4 C3 H3B . . 108.2
N1 C3 H3B . . 108.2
H3A C3 H3B . . 107.4
C3 C4 C5 . . 107.94(16)
C3 C4 H4A . . 110.1
C5 C4 H4A . . 110.1
C3 C4 H4B . . 110.1
C5 C4 H4B . . 110.1
H4A C4 H4B . . 108.4
C6 C5 C4 . . 111.18(16)
C6 C5 H5A . . 109.4
C4 C5 H5A . . 109.4
C6 C5 H5B . . 109.4
C4 C5 H5B . . 109.4
H5A C5 H5B . . 108.0
C5 C6 S1 . . 113.26(14)
C5 C6 H6A . . 108.9
S1 C6 H6A . . 108.9
C5 C6 H6B . . 108.9
S1 C6 H6B . . 108.9
H6A C6 H6B . . 107.7
N1 C7 C8 . . 114.55(16)
N1 C7 H7A . . 108.6
C8 C7 H7A . . 108.6
N1 C7 H7B . . 108.6
C8 C7 H7B . . 108.6
H7A C7 H7B . . 107.6
C7 C8 C9 . . 111.16(17)
C7 C8 H8A . . 109.4
C9 C8 H8A . . 109.4
C7 C8 H8B . . 109.4
C9 C8 H8B . . 109.4
H8A C8 H8B . . 108.0
C10 C9 C8 . . 113.47(17)
C10 C9 H9A . . 108.9
C8 C9 H9A . . 108.9
C10 C9 H9B . . 108.9
C8 C9 H9B . . 108.9
H9A C9 H9B . . 107.7
C9 C10 S2 . . 112.08(14)
C9 C10 H10A . . 109.2
S2 C10 H10A . . 109.2
C9 C10 H10B . . 109.2
S2 C10 H10B . . 109.2
H10A C10 H10B . . 107.9
C1 N1 C2 . . 108.83(16)
C1 N1 C7 . . 111.85(15)
C2 N1 C7 . . 109.40(16)
C1 N1 C3 . . 110.83(15)
C2 N1 C3 . . 106.60(15)
C7 N1 C3 . . 109.18(15)
O3 Na1 O6 . 4 113.88(6)
O3 Na1 O1 . 4_545 118.58(6)
O6 Na1 O1 4 4_545 127.17(7)
O3 Na1 O2 . 6_566 93.85(7)
O6 Na1 O2 4 6_566 90.08(6)
O1 Na1 O2 4_545 6_566 92.31(7)
O3 Na1 O7 . . 91.78(7)
O6 Na1 O7 4 . 89.34(7)
O1 Na1 O7 4_545 . 83.36(8)
O2 Na1 O7 6_566 . 174.08(8)
S1 O1 Na1 . 4 131.21(9)
S1 O2 Na1 . 6_565 145.59(10)
S1 O3 Na1 . . 128.73(9)
S2 O6 Na1 . 4_545 130.25(9)
O1 S1 O2 . . 112.93(10)
O1 S1 O3 . . 111.04(10)
O2 S1 O3 . . 112.26(10)
O1 S1 C6 . . 106.75(9)
O2 S1 C6 . . 106.74(10)
O3 S1 C6 . . 106.66(9)
O5 S2 O6 . . 112.29(9)
O5 S2 O4 . . 112.60(11)
O6 S2 O4 . . 112.46(10)
O5 S2 C10 . . 107.17(10)
O6 S2 C10 . . 105.67(9)
O4 S2 C10 . . 106.04(10)

loop_
_geom_bond_atom_site_label_1
_geom_bond_atom_site_label_2
_geom_bond_site_symmetry_2
_geom_bond_distance
C1 N1 . 1.501(3)
C1 H1A . 0.98
C1 H1B . 0.98
C1 H1C . 0.98
C2 N1 . 1.501(2)
C2 H2A . 0.98
C2 H2B . 0.98
C2 H2C . 0.98
C3 C4 . 1.520(3)
C3 N1 . 1.525(2)
C3 H3A . 0.99
C3 H3B . 0.99
C4 C5 . 1.534(3)
C4 H4A . 0.99
C4 H4B . 0.99
C5 C6 . 1.526(3)
C5 H5A . 0.99
C5 H5B . 0.99
C6 S1 . 1.7814(19)
C6 H6A . 0.99
C6 H6B . 0.99
C7 N1 . 1.519(3)
C7 C8 . 1.526(3)
C7 H7A . 0.99
C7 H7B . 0.99
C8 C9 . 1.535(3)
C8 H8A . 0.99
C8 H8B . 0.99
C9 C10 . 1.525(3)
C9 H9A . 0.99
C9 H9B . 0.99
C10 S2 . 1.783(2)
C10 H10A . 0.99
C10 H10B . 0.99
Na1 O3 . 2.2796(18)
Na1 O6 4 2.2883(16)
Na1 O1 4_545 2.2936(17)
Na1 O2 6_566 2.3576(18)
Na1 O7 . 2.562(2)
O1 S1 . 1.4540(16)
O1 Na1 4 2.2934(17)
O2 S1 . 1.4559(16)
O2 Na1 6_565 2.3577(18)
O3 S1 . 1.4633(15)
O4 S2 . 1.4592(17)
O5 S2 . 1.4459(16)
O6 S2 . 1.4574(14)
O6 Na1 4_545 2.2883(16)
